data_4335278
loop_
_publ_author_name
'Yulia Visitaev'
'Israel Goldberg'
'Arkadi Vigalok'

_publ_section_title
;
 Organopalladium Complexes of Oxacalixarenes: Selecting the Lid for the
 Three-Dimensional Scaffold
;
_journal_name_full 'Inorganic Chemistry'
_journal_page_first 6779
_journal_page_last 6781
_journal_paper_doi 10.1021/ic400925y
_journal_volume 52
_journal_year 2013
_chemical_formula_moiety 'C59 H50 N8 O14 P Pd, B F4'
_chemical_formula_sum 'C59 H50 B F4 N8 O14 P Pd'
_chemical_formula_weight 1319.25
_chemical_name_systematic
; 
 ? 
;
_space_group_IT_number 19
_symmetry_cell_setting orthorhombic
_symmetry_space_group_name_Hall 'P 2ac 2ab'
_symmetry_space_group_name_H-M 'P 21 21 21'
_atom_sites_solution_hydrogens geom
_atom_sites_solution_primary direct
_atom_sites_solution_secondary difmap
_audit_creation_method SHELXL-97
_cell_angle_alpha 90.00
_cell_angle_beta 90.00
_cell_angle_gamma 90.00
_cell_formula_units_Z 4
_cell_length_a 10.9539(3)
_cell_length_b 16.4987(5)
_cell_length_c 37.4642(15)
_cell_measurement_reflns_used 6189
_cell_measurement_temperature 110(2)
_cell_measurement_theta_max 25.03
_cell_measurement_theta_min 1.35
_cell_volume 6770.7(4)
_computing_cell_refinement Denzo
_computing_data_collection 'Collect, Nonius B.V.'
_computing_data_reduction 'Denzo & Scalepack'
_computing_structure_refinement 'SHELXL-97 (Sheldrick, 1997)'
_computing_structure_solution SIR-97
_diffrn_ambient_temperature 110(2)
_diffrn_detector_area_resol_mean 12.8
_diffrn_measured_fraction_theta_full 0.991
_diffrn_measured_fraction_theta_max 0.991
_diffrn_measurement_device_type 'Nonius KappaCCD'
_diffrn_measurement_method '0.3 deg. 'w scans'
_diffrn_radiation_monochromator graphite
_diffrn_radiation_source 'fine-focus sealed tube'
_diffrn_radiation_type MoK\a
_diffrn_radiation_wavelength 0.71073
_diffrn_reflns_av_R_equivalents 0.0750
_diffrn_reflns_av_sigmaI/netI 0.0681
_diffrn_reflns_limit_h_max 13
_diffrn_reflns_limit_h_min -12
_diffrn_reflns_limit_k_max 19
_diffrn_reflns_limit_k_min -19
_diffrn_reflns_limit_l_max 44
_diffrn_reflns_limit_l_min -44
_diffrn_reflns_number 25936
_diffrn_reflns_theta_full 25.01
_diffrn_reflns_theta_max 25.01
_diffrn_reflns_theta_min 1.35
_diffrn_standards_number 0
_exptl_absorpt_coefficient_mu 0.372
_exptl_absorpt_correction_T_max 0.9126
_exptl_absorpt_correction_T_min 0.8653
_exptl_absorpt_correction_type multi-scan
_exptl_absorpt_process_details 'Blessing, 1995'
_exptl_crystal_colour yellow
_exptl_crystal_density_diffrn 1.294
_exptl_crystal_description prism
_exptl_crystal_F_000 2696
_exptl_crystal_size_max 0.40
_exptl_crystal_size_mid 0.35
_exptl_crystal_size_min 0.25
_platon_squeeze_details
;
;
_refine_diff_density_max 1.166
_refine_diff_density_min -0.857
_refine_diff_density_rms 0.137
_refine_ls_abs_structure_details 'Flack H D (1983), Acta Cryst. A39, 876-881'
_refine_ls_abs_structure_Flack 0.12(4)
_refine_ls_extinction_method none
_refine_ls_goodness_of_fit_ref 1.069
_refine_ls_hydrogen_treatment constr
_refine_ls_matrix_type full
_refine_ls_number_parameters 799
_refine_ls_number_reflns 11604
_refine_ls_number_restraints 0
_refine_ls_restrained_S_all 1.069
_refine_ls_R_factor_all 0.1182
_refine_ls_R_factor_gt 0.0937
_refine_ls_shift/su_max 0.004
_refine_ls_shift/su_mean 0.001
_refine_ls_structure_factor_coef Fsqd
_refine_ls_weighting_details 'calc w=1/[\s^2^(Fo^2^)+(0.0839P)^2^+1.4879P] where P=(Fo^2^+2Fc^2^)/3'
_refine_ls_weighting_scheme calc
_refine_ls_wR_factor_gt 0.2153
_refine_ls_wR_factor_ref 0.2232
_reflns_number_gt 8769
_reflns_number_total 11604
_reflns_threshold_expression >2sigma(I)
_cod_data_source_file ic400925y_si_002_09.cif
_cod_data_source_block ar86sq
_cod_database_code 4335278

loop_
_symmetry_equiv_pos_as_xyz
'x, y, z'
'-x+1/2, -y, z+1/2'
'x+1/2, -y+1/2, -z'
'-x, y+1/2, -z+1/2'

loop_
_atom_site_label
_atom_site_type_symbol
_atom_site_fract_x
_atom_site_fract_y
_atom_site_fract_z
_atom_site_U_iso_or_equiv
_atom_site_adp_type
_atom_site_occupancy
_atom_site_symmetry_multiplicity
_atom_site_calc_flag
_atom_site_refinement_flags
Pd1 Pd 0.72705(6) 0.51584(4) 0.168533(17) 0.0479(2) Uani 1 1 d .
P2 P 0.6674(2) 0.64760(16) 0.18610(7) 0.0536(6) Uani 1 1 d .
C3 C 0.7967(9) 0.6917(6) 0.2107(2) 0.056(2) Uani 1 1 d .
C4 C 0.9082(8) 0.6813(6) 0.1984(3) 0.052(2) Uani 1 1 d .
H4 H 0.9189 0.6527 0.1766 0.063 Uiso 1 1 calc R
C5 C 1.0077(10) 0.7094(7) 0.2154(3) 0.068(3) Uani 1 1 d .
H5 H 1.0856 0.6958 0.2061 0.082 Uiso 1 1 calc R
C6 C 1.0030(12) 0.7560(8) 0.2452(3) 0.078(3) Uani 1 1 d .
H6 H 1.0741 0.7787 0.2557 0.094 Uiso 1 1 calc R
C7 C 0.8909(12) 0.7678(9) 0.2587(3) 0.088(4) Uani 1 1 d .
H7 H 0.8830 0.7986 0.2800 0.105 Uiso 1 1 calc R
C8 C 0.7822(10) 0.7357(7) 0.2424(3) 0.076(3) Uani 1 1 d .
H8 H 0.7039 0.7440 0.2526 0.092 Uiso 1 1 calc R
C9 C 0.6300(10) 0.7198(7) 0.1504(3) 0.063(3) Uani 1 1 d .
C10 C 0.7246(9) 0.7650(6) 0.1335(2) 0.054(2) Uani 1 1 d .
H10 H 0.8058 0.7626 0.1423 0.065 Uiso 1 1 calc R
C11 C 0.6974(9) 0.8113(7) 0.1047(3) 0.066(3) Uani 1 1 d .
H11 H 0.7598 0.8421 0.0935 0.079 Uiso 1 1 calc R
C12 C 0.5810(11) 0.8139(7) 0.0918(3) 0.071(3) Uani 1 1 d .
H12 H 0.5635 0.8472 0.0718 0.085 Uiso 1 1 calc R
C13 C 0.4900(11) 0.7702(7) 0.1068(3) 0.065(3) Uani 1 1 d .
H13 H 0.4099 0.7710 0.0971 0.078 Uiso 1 1 calc R
C14 C 0.5173(10) 0.7239(6) 0.1370(3) 0.056(3) Uani 1 1 d .
H14 H 0.4537 0.6944 0.1484 0.068 Uiso 1 1 calc R
C15 C 0.5296(9) 0.6481(6) 0.2125(2) 0.056(2) Uani 1 1 d .
C16 C 0.4576(9) 0.5779(6) 0.2142(3) 0.064(3) Uani 1 1 d .
H16 H 0.4835 0.5310 0.2016 0.076 Uiso 1 1 calc R
C17 C 0.3554(10) 0.5746(8) 0.2327(3) 0.078(3) Uani 1 1 d .
H17 H 0.3099 0.5256 0.2328 0.094 Uiso 1 1 calc R
C18 C 0.3127(11) 0.6385(7) 0.2517(3) 0.072(3) Uani 1 1 d .
H18 H 0.2412 0.6348 0.2659 0.087 Uiso 1 1 calc R
C19 C 0.3792(12) 0.7094(9) 0.2492(3) 0.086(4) Uani 1 1 d .
H19 H 0.3514 0.7557 0.2619 0.104 Uiso 1 1 calc R
C20 C 0.4821(10) 0.7160(7) 0.2293(3) 0.066(3) Uani 1 1 d .
H20 H 0.5216 0.7670 0.2270 0.079 Uiso 1 1 calc R
N21 N 0.7684(7) 0.4842(4) 0.21982(16) 0.0496(16) Uani 1 1 d .
C22 C 0.6895(11) 0.4490(6) 0.2418(3) 0.066(3) Uani 1 1 d .
H22 H 0.6070 0.4442 0.2343 0.079 Uiso 1 1 calc R
C23 C 0.7211(11) 0.4185(6) 0.2753(3) 0.066(3) Uani 1 1 d .
H23 H 0.6616 0.3940 0.2902 0.079 Uiso 1 1 calc R
C24 C 0.8403(13) 0.4251(7) 0.2861(3) 0.077(3) Uani 1 1 d .
C25 C 0.9264(12) 0.4613(8) 0.2629(3) 0.079(3) Uani 1 1 d .
H25 H 1.0104 0.4640 0.2692 0.094 Uiso 1 1 calc R
C26 C 0.8852(10) 0.4923(6) 0.2312(3) 0.063(3) Uani 1 1 d .
H26 H 0.9411 0.5210 0.2165 0.075 Uiso 1 1 calc R
N27 N 0.8792(10) 0.3939(6) 0.3197(2) 0.082(3) Uani 1 1 d .
C28 C 1.0008(13) 0.3978(8) 0.3303(4) 0.098(4) Uani 1 1 d .
H28A H 1.0534 0.3798 0.3107 0.147 Uiso 1 1 calc R
H28B H 1.0133 0.3625 0.3511 0.147 Uiso 1 1 calc R
H28C H 1.0214 0.4537 0.3367 0.147 Uiso 1 1 calc R
C29 C 0.7834(15) 0.3528(12) 0.3420(4) 0.135(7) Uani 1 1 d .
H29A H 0.7605 0.3013 0.3308 0.202 Uiso 1 1 calc R
H29B H 0.7113 0.3878 0.3437 0.202 Uiso 1 1 calc R
H29C H 0.8159 0.3425 0.3659 0.202 Uiso 1 1 calc R
N30 N 0.6888(6) 0.5445(5) 0.11722(19) 0.0478(19) Uani 1 1 d .
C31 C 0.5792(8) 0.5347(6) 0.1020(2) 0.049(2) Uani 1 1 d .
H31 H 0.5194 0.5051 0.1149 0.058 Uiso 1 1 calc R
C32 C 0.5470(10) 0.5641(5) 0.0694(2) 0.056(3) Uani 1 1 d .
H32 H 0.4672 0.5558 0.0601 0.067 Uiso 1 1 calc R
C33 C 0.6377(9) 0.6080(6) 0.0493(2) 0.053(2) Uani 1 1 d .
C34 C 0.7543(7) 0.6156(5) 0.0640(2) 0.047(2) Uani 1 1 d .
H34 H 0.8184 0.6415 0.0512 0.056 Uiso 1 1 calc R
C35 C 0.7728(10) 0.5844(5) 0.0972(2) 0.055(2) Uani 1 1 d .
H35 H 0.8517 0.5914 0.1073 0.066 Uiso 1 1 calc R
N36 N 0.6126(8) 0.6431(7) 0.0173(2) 0.080(3) Uani 1 1 d .
C37 C 0.6936(14) 0.6918(11) -0.0016(3) 0.128(7) Uani 1 1 d .
H37A H 0.6985 0.7453 0.0097 0.191 Uiso 1 1 calc R
H37B H 0.6648 0.6979 -0.0263 0.191 Uiso 1 1 calc R
H37C H 0.7746 0.6666 -0.0017 0.191 Uiso 1 1 calc R
C38 C 0.4829(11) 0.6374(11) 0.0028(3) 0.105(5) Uani 1 1 d .
H38A H 0.4609 0.5803 -0.0004 0.158 Uiso 1 1 calc R
H38B H 0.4781 0.6654 -0.0202 0.158 Uiso 1 1 calc R
H38C H 0.4263 0.6627 0.0197 0.158 Uiso 1 1 calc R
O39 O 0.6027(5) 0.3339(4) 0.16844(18) 0.0537(15) Uani 1 1 d .
C40 C 0.5305(9) 0.3417(6) 0.1398(3) 0.055(2) Uani 1 1 d .
C41 C 0.4072(10) 0.3582(7) 0.1430(3) 0.065(3) Uani 1 1 d .
C42 C 0.3308(9) 0.3666(6) 0.1133(3) 0.061(3) Uani 1 1 d .
H42 H 0.2456 0.3751 0.1163 0.073 Uiso 1 1 calc R
C43 C 0.3801(9) 0.3623(7) 0.0808(3) 0.065(3) Uani 1 1 d .
C44 C 0.4993(10) 0.3415(6) 0.0755(3) 0.065(3) Uani 1 1 d .
C45 C 0.5756(9) 0.3310(6) 0.1043(3) 0.059(3) Uani 1 1 d .
H45 H 0.6586 0.3167 0.1006 0.071 Uiso 1 1 calc R
N46 N 0.3506(8) 0.3735(5) 0.1791(2) 0.060(2) Uani 1 1 d .
O47 O 0.4088(7) 0.3586(5) 0.2063(2) 0.078(2) Uani 1 1 d .
O48 O 0.2474(6) 0.3993(5) 0.1800(2) 0.085(2) Uani 1 1 d .
N49 N 0.2956(8) 0.3730(6) 0.0507(3) 0.066(2) Uani 1 1 d .
O50 O 0.3296(7) 0.4175(6) 0.0269(2) 0.083(2) Uani 1 1 d .
O51 O 0.1960(8) 0.3441(6) 0.0515(2) 0.089(2) Uani 1 1 d .
O52 O 0.5397(6) 0.3305(5) 0.04098(16) 0.0639(19) Uani 1 1 d .
C53 C 0.6636(9) 0.3182(7) 0.0356(2) 0.059(3) Uani 1 1 d .
C54 C 0.7090(10) 0.2418(7) 0.0332(3) 0.062(3) Uani 1 1 d .
H54 H 0.6551 0.1968 0.0344 0.074 Uiso 1 1 calc R
C55 C 0.8312(11) 0.2289(8) 0.0290(3) 0.075(3) Uani 1 1 d .
H55 H 0.8630 0.1753 0.0291 0.091 Uiso 1 1 calc R
C56 C 0.9088(10) 0.2950(8) 0.0246(3) 0.066(3) Uani 1 1 d .
H56 H 0.9937 0.2869 0.0208 0.080 Uiso 1 1 calc R
C57 C 0.8612(10) 0.3723(8) 0.0258(2) 0.060(3) Uani 1 1 d .
C58 C 0.7339(10) 0.3865(7) 0.0306(2) 0.061(3) Uani 1 1 d .
H58 H 0.6999 0.4395 0.0304 0.073 Uiso 1 1 calc R
O59 O 0.9327(7) 0.4393(6) 0.02057(18) 0.081(2) Uani 1 1 d .
C60 C 0.9947(9) 0.4712(7) 0.0493(2) 0.061(3) Uani 1 1 d .
C61 C 1.0868(8) 0.5268(8) 0.0439(3) 0.068(3) Uani 1 1 d .
C62 C 1.1498(9) 0.5543(7) 0.0726(3) 0.065(3) Uani 1 1 d .
H62 H 1.2171 0.5896 0.0689 0.078 Uiso 1 1 calc R
C63 C 1.1189(8) 0.5321(6) 0.1075(3) 0.056(3) Uani 1 1 d .
C64 C 1.0284(9) 0.4780(7) 0.1125(2) 0.058(2) Uani 1 1 d .
C65 C 0.9675(8) 0.4440(7) 0.0837(3) 0.062(3) Uani 1 1 d .
H65 H 0.9081 0.4029 0.0874 0.074 Uiso 1 1 calc R
N66 N 1.1123(11) 0.5600(7) 0.0093(2) 0.085(3) Uani 1 1 d .
O67 O 1.2154(8) 0.5912(6) 0.0039(2) 0.090(2) Uani 1 1 d .
O68 O 1.0289(10) 0.5675(8) -0.0117(3) 0.129(4) Uani 1 1 d .
N69 N 1.1947(8) 0.5654(6) 0.1367(2) 0.066(2) Uani 1 1 d .
O70 O 1.3062(6) 0.5766(5) 0.1300(2) 0.080(2) Uani 1 1 d .
O71 O 1.1447(6) 0.5791(4) 0.1647(2) 0.0727(19) Uani 1 1 d .
O72 O 0.9936(5) 0.4608(4) 0.14708(17) 0.0583(17) Uani 1 1 d .
C73 C 0.9189(10) 0.3933(6) 0.1518(2) 0.058(3) Uani 1 1 d .
C74 C 0.9787(9) 0.3195(7) 0.1525(2) 0.056(3) Uani 1 1 d .
H74 H 1.0641 0.3170 0.1483 0.068 Uiso 1 1 calc R
C75 C 0.9147(9) 0.2509(6) 0.1593(2) 0.053(2) Uani 1 1 d .
C76 C 0.7847(10) 0.2555(6) 0.1631(2) 0.064(3) Uani 1 1 d .
H76 H 0.7363 0.2083 0.1663 0.077 Uiso 1 1 calc R
C77 C 0.7338(9) 0.3306(5) 0.1620(2) 0.049(2) Uani 1 1 d .
C78 C 0.7935(7) 0.4007(5) 0.1567(2) 0.040(2) Uani 1 1 d .
C79 C 0.9773(12) 0.1695(9) 0.1641(3) 0.078(3) Uani 1 1 d .
O80 O 0.9224(9) 0.1099(5) 0.1708(3) 0.103(3) Uani 1 1 d .
O81 O 1.0977(7) 0.1774(5) 0.1602(2) 0.084(2) Uani 1 1 d .
C82 C 1.1739(12) 0.1073(8) 0.1668(6) 0.114(5) Uani 1 1 d .
H82A H 1.1551 0.0849 0.1907 0.137 Uiso 1 1 calc R
H82B H 1.1562 0.0650 0.1488 0.137 Uiso 1 1 calc R
C83 C 1.2997(10) 0.1288(10) 0.1651(6) 0.131(6) Uani 1 1 d .
H83A H 1.3150 0.1599 0.1433 0.197 Uiso 1 1 calc R
H83B H 1.3496 0.0795 0.1649 0.197 Uiso 1 1 calc R
H83C H 1.3210 0.1619 0.1859 0.197 Uiso 1 1 calc R
B84 B 0.0483(12) 0.7415(9) 0.0863(3) 0.062(3) Uani 1 1 d .
F85 F 0.0090(6) 0.7005(4) 0.11600(15) 0.0816(19) Uani 1 1 d .
F86 F 0.0080(6) 0.7036(4) 0.05596(14) 0.0744(17) Uani 1 1 d .
F87 F 0.1773(5) 0.7425(4) 0.08629(15) 0.0803(19) Uani 1 1 d .
F88 F 0.0045(6) 0.8186(5) 0.08768(16) 0.0837(19) Uani 1 1 d .

loop_
_atom_site_aniso_label
_atom_site_aniso_U_11
_atom_site_aniso_U_22
_atom_site_aniso_U_33
_atom_site_aniso_U_23
_atom_site_aniso_U_13
_atom_site_aniso_U_12
Pd1 0.0508(4) 0.0599(4) 0.0329(3) 0.0000(3) -0.0001(3) 0.0033(3)
P2 0.0551(15) 0.0621(16) 0.0436(13) -0.0014(12) -0.0022(11) 0.0064(12)
C3 0.068(7) 0.063(6) 0.039(5) -0.006(4) -0.008(5) 0.000(5)
C4 0.036(5) 0.071(6) 0.050(5) -0.009(5) 0.004(4) -0.011(5)
C5 0.057(7) 0.086(8) 0.061(7) 0.007(6) 0.007(5) 0.004(6)
C6 0.052(7) 0.109(10) 0.074(8) -0.011(7) -0.011(6) 0.013(7)
C7 0.073(9) 0.127(11) 0.063(7) -0.025(7) -0.009(6) 0.000(8)
C8 0.041(6) 0.122(9) 0.066(7) -0.025(6) 0.012(5) -0.002(6)
C9 0.070(7) 0.075(7) 0.044(5) -0.011(5) -0.004(5) 0.004(6)
C10 0.040(5) 0.071(6) 0.052(5) 0.007(5) 0.002(5) -0.008(5)
C11 0.054(7) 0.088(7) 0.055(6) 0.013(6) 0.004(5) -0.007(5)
C12 0.082(9) 0.073(7) 0.057(7) 0.001(6) -0.016(6) 0.022(6)
C13 0.075(7) 0.077(7) 0.042(6) 0.014(5) -0.004(5) -0.013(6)
C14 0.070(7) 0.049(6) 0.050(6) 0.003(5) 0.000(5) -0.002(5)
C15 0.068(6) 0.060(6) 0.039(5) 0.010(5) -0.005(4) 0.003(5)
C16 0.052(6) 0.059(6) 0.080(8) -0.010(6) 0.006(5) 0.000(5)
C17 0.054(7) 0.096(9) 0.086(8) -0.004(7) 0.014(6) 0.000(6)
C18 0.075(8) 0.076(7) 0.066(7) -0.017(6) 0.024(6) -0.018(6)
C19 0.083(9) 0.117(11) 0.058(7) -0.013(7) -0.014(7) 0.034(8)
C20 0.065(7) 0.064(7) 0.067(7) 0.005(6) -0.003(6) 0.020(5)
N21 0.051(4) 0.067(4) 0.031(3) 0.001(3) -0.002(3) 0.003(4)
C22 0.080(8) 0.064(6) 0.053(6) -0.003(5) 0.007(5) -0.007(5)
C23 0.065(7) 0.081(7) 0.051(6) 0.009(5) -0.011(5) -0.006(6)
C24 0.126(11) 0.069(7) 0.036(6) 0.002(5) -0.009(6) 0.006(7)
C25 0.086(8) 0.099(9) 0.051(6) 0.008(6) -0.006(6) -0.006(7)
C26 0.066(7) 0.062(7) 0.060(6) 0.005(5) 0.004(5) -0.004(5)
N27 0.109(8) 0.095(7) 0.042(5) 0.013(5) -0.031(5) -0.003(6)
C28 0.119(11) 0.094(9) 0.082(9) 0.014(8) -0.045(9) -0.008(8)
C29 0.097(10) 0.224(18) 0.084(10) 0.088(11) 0.006(8) 0.019(12)
N30 0.034(4) 0.068(5) 0.042(4) -0.003(4) 0.006(3) -0.006(3)
C31 0.045(5) 0.060(6) 0.041(5) 0.005(4) -0.004(4) 0.002(4)
C32 0.090(8) 0.039(5) 0.038(5) -0.002(4) -0.007(5) 0.008(5)
C33 0.058(6) 0.061(6) 0.039(5) 0.005(5) -0.001(4) -0.004(5)
C34 0.028(5) 0.075(6) 0.037(5) 0.007(4) 0.002(3) 0.001(4)
C35 0.052(6) 0.067(6) 0.045(5) 0.000(4) -0.012(5) -0.001(5)
N36 0.060(6) 0.130(9) 0.052(5) 0.021(6) -0.016(4) -0.013(6)
C37 0.121(12) 0.203(17) 0.059(8) 0.072(10) -0.025(7) -0.073(12)
C38 0.064(8) 0.174(14) 0.077(9) 0.055(9) -0.035(6) -0.020(9)
O39 0.049(4) 0.069(4) 0.044(3) -0.004(4) -0.003(3) -0.001(3)
C40 0.043(6) 0.068(7) 0.053(6) 0.008(5) 0.010(4) 0.005(5)
C41 0.063(7) 0.065(7) 0.068(7) 0.004(6) 0.013(6) -0.007(5)
C42 0.040(5) 0.061(6) 0.081(8) 0.007(6) 0.003(5) 0.001(5)
C43 0.049(6) 0.094(8) 0.053(6) -0.015(6) -0.004(5) 0.004(6)
C44 0.055(7) 0.066(7) 0.072(7) -0.015(6) 0.004(5) -0.011(5)
C45 0.054(6) 0.075(7) 0.048(6) -0.009(5) 0.002(5) -0.005(5)
N46 0.057(6) 0.063(5) 0.060(6) -0.002(4) 0.012(4) -0.014(4)
O47 0.059(5) 0.108(6) 0.068(5) 0.022(5) 0.017(4) 0.006(4)
O48 0.023(4) 0.128(6) 0.103(6) -0.006(5) 0.022(3) 0.007(4)
N49 0.045(6) 0.099(7) 0.055(6) -0.003(5) -0.001(4) 0.008(5)
O50 0.071(5) 0.113(7) 0.064(5) -0.014(5) -0.013(4) 0.019(5)
O51 0.059(5) 0.126(7) 0.084(6) -0.028(5) 0.005(4) -0.002(5)
O52 0.050(4) 0.102(6) 0.040(4) -0.024(4) 0.007(3) 0.006(4)
C53 0.040(6) 0.100(9) 0.037(5) -0.020(5) -0.013(4) 0.007(6)
C54 0.054(7) 0.083(8) 0.049(5) -0.025(5) -0.013(5) 0.005(6)
C55 0.053(7) 0.101(9) 0.073(8) -0.028(7) -0.020(6) -0.014(7)
C56 0.060(7) 0.100(9) 0.039(6) -0.012(6) 0.004(5) 0.016(7)
C57 0.062(7) 0.095(9) 0.024(5) -0.009(5) 0.005(4) -0.012(6)
C58 0.073(7) 0.080(7) 0.030(4) -0.010(4) -0.001(5) -0.002(6)
O59 0.075(5) 0.122(7) 0.045(4) -0.001(4) 0.007(4) -0.004(5)
C60 0.052(6) 0.089(7) 0.041(5) -0.009(5) -0.001(4) 0.006(6)
C61 0.039(5) 0.110(9) 0.054(6) 0.007(6) 0.004(4) -0.013(6)
C62 0.045(6) 0.090(8) 0.061(6) -0.002(6) 0.005(5) 0.001(5)
C63 0.034(5) 0.068(7) 0.066(6) -0.012(5) 0.002(4) -0.005(5)
C64 0.051(6) 0.077(7) 0.045(5) 0.009(5) -0.004(4) 0.008(6)
C65 0.028(5) 0.104(9) 0.054(6) -0.003(6) -0.003(4) -0.004(5)
N66 0.078(7) 0.129(9) 0.049(5) 0.009(6) -0.018(5) -0.007(7)
O67 0.061(5) 0.142(7) 0.067(5) 0.015(5) 0.012(4) -0.012(5)
O68 0.107(8) 0.189(11) 0.092(7) 0.049(7) -0.015(6) -0.060(8)
N69 0.046(6) 0.095(7) 0.056(6) 0.013(5) 0.001(4) -0.005(4)
O70 0.045(5) 0.114(6) 0.082(5) 0.005(5) -0.005(4) -0.013(4)
O71 0.057(4) 0.093(5) 0.068(5) -0.018(4) -0.009(4) 0.000(4)
O72 0.039(3) 0.079(5) 0.057(4) -0.003(3) -0.008(3) -0.019(3)
C73 0.086(8) 0.071(7) 0.018(4) -0.010(4) 0.000(4) -0.004(6)
C74 0.045(6) 0.086(8) 0.038(5) 0.004(5) 0.007(4) 0.024(6)
C75 0.053(6) 0.062(6) 0.043(6) 0.002(4) -0.001(4) 0.012(5)
C76 0.078(7) 0.066(6) 0.047(6) 0.006(5) -0.010(5) -0.019(6)
C77 0.060(6) 0.045(5) 0.042(5) 0.002(4) -0.013(4) 0.007(5)
C78 0.024(4) 0.056(5) 0.040(4) -0.006(4) 0.001(3) 0.001(4)
C79 0.072(8) 0.102(10) 0.059(7) 0.004(7) 0.014(6) 0.008(7)
O80 0.111(7) 0.067(5) 0.132(8) 0.013(6) 0.023(7) 0.015(5)
O81 0.077(6) 0.092(5) 0.083(6) 0.016(4) 0.008(4) 0.030(4)
C82 0.079(9) 0.081(8) 0.183(16) 0.008(11) 0.022(10) 0.030(7)
C83 0.046(8) 0.154(13) 0.193(18) 0.063(14) -0.004(9) 0.031(8)
B84 0.058(8) 0.083(10) 0.044(7) 0.005(6) -0.007(5) -0.002(7)
F85 0.095(5) 0.110(5) 0.040(3) 0.009(3) 0.019(3) -0.009(4)
F86 0.077(4) 0.106(5) 0.040(3) -0.009(3) -0.001(3) -0.015(4)
F87 0.060(4) 0.127(5) 0.053(3) -0.006(3) 0.001(3) -0.025(3)
F88 0.090(5) 0.110(5) 0.052(4) -0.006(4) -0.015(3) 0.004(4)

loop_
_atom_type_symbol
_atom_type_description
_atom_type_scat_dispersion_real
_atom_type_scat_dispersion_imag
_atom_type_scat_source
C C 0.0033 0.0016 'International Tables Vol C Tables 4.2.6.8 and 6.1.1.4'
H H 0.0000 0.0000 'International Tables Vol C Tables 4.2.6.8 and 6.1.1.4'
B B 0.0013 0.0007 'International Tables Vol C Tables 4.2.6.8 and 6.1.1.4'
F F 0.0171 0.0103 'International Tables Vol C Tables 4.2.6.8 and 6.1.1.4'
N N 0.0061 0.0033 'International Tables Vol C Tables 4.2.6.8 and 6.1.1.4'
O O 0.0106 0.0060 'International Tables Vol C Tables 4.2.6.8 and 6.1.1.4'
P P 0.1023 0.0942 'International Tables Vol C Tables 4.2.6.8 and 6.1.1.4'
Pd Pd -0.9988 1.0072 'International Tables Vol C Tables 4.2.6.8 and 6.1.1.4'

loop_
_geom_angle_atom_site_label_1
_geom_angle_atom_site_label_2
_geom_angle_atom_site_label_3
_geom_angle
N30 Pd1 N21 178.4(3)
N30 Pd1 C78 94.7(3)
N21 Pd1 C78 83.7(3)
N30 Pd1 P2 89.6(2)
N21 Pd1 P2 92.0(2)
C78 Pd1 P2 174.4(2)
C15 P2 C9 102.1(5)
C15 P2 C3 111.6(5)
C9 P2 C3 106.2(5)
C15 P2 Pd1 112.8(4)
C9 P2 Pd1 117.1(3)
C3 P2 Pd1 106.9(3)
C4 C3 C8 118.0(9)
C4 C3 P2 119.2(7)
C8 C3 P2 122.8(8)
C3 C4 C5 122.7(10)
C3 C4 H4 118.7
C5 C4 H4 118.7
C4 C5 C6 123.8(11)
C4 C5 H5 118.1
C6 C5 H5 118.1
C7 C6 C5 115.3(12)
C7 C6 H6 122.3
C5 C6 H6 122.3
C6 C7 C8 122.8(11)
C6 C7 H7 118.6
C8 C7 H7 118.6
C3 C8 C7 117.2(10)
C3 C8 H8 121.4
C7 C8 H8 121.4
C14 C9 C10 118.6(10)
C14 C9 P2 120.8(9)
C10 C9 P2 120.1(8)
C11 C10 C9 119.4(9)
C11 C10 H10 120.3
C9 C10 H10 120.3
C10 C11 C12 120.3(10)
C10 C11 H11 119.8
C12 C11 H11 119.8
C13 C12 C11 121.6(11)
C13 C12 H12 119.2
C11 C12 H12 119.2
C12 C13 C14 118.1(11)
C12 C13 H13 121.0
C14 C13 H13 121.0
C9 C14 C13 122.0(10)
C9 C14 H14 119.0
C13 C14 H14 119.0
C20 C15 C16 115.7(10)
C20 C15 P2 124.6(8)
C16 C15 P2 119.5(8)
C17 C16 C15 122.5(11)
C17 C16 H16 118.8
C15 C16 H16 118.8
C16 C17 C18 122.5(12)
C16 C17 H17 118.8
C18 C17 H17 118.7
C17 C18 C19 116.1(10)
C17 C18 H18 121.9
C19 C18 H18 121.9
C20 C19 C18 123.0(12)
C20 C19 H19 118.5
C18 C19 H19 118.5
C19 C20 C15 119.8(12)
C19 C20 H20 120.1
C15 C20 H20 120.1
C22 N21 C26 117.5(8)
C22 N21 Pd1 123.5(7)
C26 N21 Pd1 118.7(6)
N21 C22 C23 123.7(10)
N21 C22 H22 118.2
C23 C22 H22 118.2
C24 C23 C22 118.2(10)
C24 C23 H23 120.9
C22 C23 H23 120.9
C23 C24 N27 121.1(11)
C23 C24 C25 119.3(10)
N27 C24 C25 119.6(12)
C26 C25 C24 118.0(11)
C26 C25 H25 121.0
C24 C25 H25 121.0
N21 C26 C25 123.2(10)
N21 C26 H26 118.4
C25 C26 H26 118.4
C28 N27 C24 121.5(11)
C28 N27 C29 122.0(10)
C24 N27 C29 116.4(11)
N27 C28 H28A 109.5
N27 C28 H28B 109.5
H28A C28 H28B 109.5
N27 C28 H28C 109.5
H28A C28 H28C 109.5
H28B C28 H28C 109.5
N27 C29 H29A 109.5
N27 C29 H29B 109.5
H29A C29 H29B 109.5
N27 C29 H29C 109.5
H29A C29 H29C 109.5
H29B C29 H29C 109.5
C31 N30 C35 115.5(8)
C31 N30 Pd1 124.3(6)
C35 N30 Pd1 119.8(6)
N30 C31 C32 124.9(9)
N30 C31 H31 117.5
C32 C31 H31 117.5
C31 C32 C33 118.0(9)
C31 C32 H32 121.0
C33 C32 H32 121.0
N36 C33 C34 119.6(9)
N36 C33 C32 122.3(9)
C34 C33 C32 118.0(8)
C35 C34 C33 117.5(8)
C35 C34 H34 121.2
C33 C34 H34 121.2
N30 C35 C34 125.9(9)
N30 C35 H35 117.0
C34 C35 H35 117.0
C33 N36 C37 124.5(10)
C33 N36 C38 118.4(9)
C37 N36 C38 116.7(10)
N36 C37 H37A 109.5
N36 C37 H37B 109.5
H37A C37 H37B 109.5
N36 C37 H37C 109.5
H37A C37 H37C 109.5
H37B C37 H37C 109.5
N36 C38 H38A 109.5
N36 C38 H38B 109.5
H38A C38 H38B 109.5
N36 C38 H38C 109.5
H38A C38 H38C 109.5
H38B C38 H38C 109.5
C40 O39 C77 117.0(7)
O39 C40 C41 121.7(9)
O39 C40 C45 122.0(8)
C41 C40 C45 116.3(10)
C42 C41 C40 122.3(10)
C42 C41 N46 116.8(9)
C40 C41 N46 120.9(10)
C43 C42 C41 118.6(9)
C43 C42 H42 120.7
C41 C42 H42 120.7
C42 C43 C44 122.2(10)
C42 C43 N49 116.1(9)
C44 C43 N49 121.4(9)
C43 C44 O52 118.4(10)
C43 C44 C45 119.9(10)
O52 C44 C45 121.6(9)
C44 C45 C40 120.3(10)
C44 C45 H45 119.9
C40 C45 H45 119.9
O48 N46 O47 122.1(8)
O48 N46 C41 118.0(9)
O47 N46 C41 119.9(9)
O51 N49 O50 122.8(9)
O51 N49 C43 120.6(10)
O50 N49 C43 116.4(9)
C44 O52 C53 118.0(7)
C54 C53 C58 123.1(10)
C54 C53 O52 120.3(10)
C58 C53 O52 116.5(10)
C53 C54 C55 120.8(12)
C53 C54 H54 119.6
C55 C54 H54 119.6
C54 C55 C56 119.4(13)
C54 C55 H55 120.3
C56 C55 H55 120.3
C57 C56 C55 119.3(11)
C57 C56 H56 120.4
C55 C56 H56 120.4
O59 C57 C56 121.7(10)
O59 C57 C58 116.5(11)
C56 C57 C58 121.7(11)
C53 C58 C57 115.5(10)
C53 C58 H58 122.3
C57 C58 H58 122.3
C57 O59 C60 118.7(8)
O59 C60 C61 120.1(9)
O59 C60 C65 119.6(9)
C61 C60 C65 120.2(9)
C62 C61 C60 118.7(9)
C62 C61 N66 119.3(10)
C60 C61 N66 121.9(9)
C61 C62 C63 122.0(10)
C61 C62 H62 119.0
C63 C62 H62 119.0
C64 C63 C62 118.7(9)
C64 C63 N69 123.8(9)
C62 C63 N69 117.3(9)
C63 C64 O72 118.0(8)
C63 C64 C65 121.0(9)
O72 C64 C65 120.9(9)
C60 C65 C64 119.0(10)
C60 C65 H65 120.5
C64 C65 H65 120.5
O68 N66 O67 122.2(10)
O68 N66 C61 118.6(11)
O67 N66 C61 118.3(9)
O71 N69 O70 126.0(9)
O71 N69 C63 117.2(8)
O70 N69 C63 116.8(9)
C64 O72 C73 116.5(7)
C74 C73 C78 122.9(10)
C74 C73 O72 115.3(9)
C78 C73 O72 121.8(9)
C75 C74 C73 119.6(9)
C75 C74 H74 120.2
C73 C74 H74 120.2
C74 C75 C76 119.1(9)
C74 C75 C79 121.8(9)
C76 C75 C79 119.0(10)
C77 C76 C75 117.0(9)
C77 C76 H76 121.5
C75 C76 H76 121.5
C78 C77 C76 126.1(9)
C78 C77 O39 118.1(7)
C76 C77 O39 115.8(8)
C77 C78 C73 115.1(8)
C77 C78 Pd1 125.7(6)
C73 C78 Pd1 117.0(7)
O80 C79 O81 127.5(12)
O80 C79 C75 122.2(11)
O81 C79 C75 110.4(11)
C79 O81 C82 118.3(10)
C83 C82 O81 110.6(12)
C83 C82 H82A 109.5
O81 C82 H82A 109.5
C83 C82 H82B 109.5
O81 C82 H82B 109.5
H82A C82 H82B 108.1
C82 C83 H83A 109.5
C82 C83 H83B 109.5
H83A C83 H83B 109.5
C82 C83 H83C 109.5
H83A C83 H83C 109.5
H83B C83 H83C 109.5
F88 B84 F86 110.2(9)
F88 B84 F85 108.5(10)
F86 B84 F85 110.3(11)
F88 B84 F87 109.9(11)
F86 B84 F87 109.2(9)
F85 B84 F87 108.6(9)

loop_
_geom_bond_atom_site_label_1
_geom_bond_atom_site_label_2
_geom_bond_distance
Pd1 N30 2.023(7)
Pd1 N21 2.042(6)
Pd1 C78 2.082(8)
Pd1 P2 2.363(3)
P2 C15 1.805(10)
P2 C9 1.837(11)
P2 C3 1.839(10)
C3 C4 1.317(13)
C3 C8 1.401(14)
C4 C5 1.345(14)
C4 H4 0.9500
C5 C6 1.355(16)
C5 H5 0.9500
C6 C7 1.343(18)
C6 H6 0.9500
C7 C8 1.441(16)
C7 H7 0.9500
C8 H8 0.9500
C9 C14 1.334(14)
C9 C10 1.425(14)
C10 C11 1.354(13)
C10 H10 0.9500
C11 C12 1.364(15)
C11 H11 0.9500
C12 C13 1.353(16)
C12 H12 0.9500
C13 C14 1.398(13)
C13 H13 0.9500
C14 H14 0.9500
C15 C20 1.387(14)
C15 C16 1.403(14)
C16 C17 1.317(14)
C16 H16 0.9500
C17 C18 1.354(16)
C17 H17 0.9500
C18 C19 1.381(18)
C18 H18 0.9500
C19 C20 1.354(17)
C19 H19 0.9500
C20 H20 0.9500
N21 C22 1.327(12)
N21 C26 1.356(12)
C22 C23 1.395(14)
C22 H22 0.9500
C23 C24 1.371(16)
C23 H23 0.9500
C24 N27 1.426(13)
C24 C25 1.414(17)
C25 C26 1.370(14)
C25 H25 0.9500
C26 H26 0.9500
N27 C28 1.392(16)
N27 C29 1.503(17)
C28 H28A 0.9800
C28 H28B 0.9800
C28 H28C 0.9800
C29 H29A 0.9800
C29 H29B 0.9800
C29 H29C 0.9800
N30 C31 1.340(11)
N30 C35 1.358(12)
C31 C32 1.360(12)
C31 H31 0.9500
C32 C33 1.442(14)
C32 H32 0.9500
C33 N36 1.360(12)
C33 C34 1.396(12)
C34 C35 1.363(12)
C34 H34 0.9500
C35 H35 0.9500
N36 C37 1.391(15)
N36 C38 1.524(14)
C37 H37A 0.9800
C37 H37B 0.9800
C37 H37C 0.9800
C38 H38A 0.9800
C38 H38B 0.9800
C38 H38C 0.9800
O39 C40 1.339(12)
O39 C77 1.457(11)
C40 C41 1.384(14)
C40 C45 1.428(13)
C41 C42 1.399(15)
C41 N46 1.508(13)
C42 C43 1.334(14)
C42 H42 0.9500
C43 C44 1.364(15)
C43 N49 1.471(13)
C44 O52 1.381(12)
C44 C45 1.376(14)
C45 H45 0.9500
N46 O48 1.208(10)
N46 O47 1.228(11)
N49 O51 1.191(11)
N49 O50 1.214(12)
O52 C53 1.387(11)
C53 C54 1.358(15)
C53 C58 1.378(15)
C54 C55 1.364(14)
C54 H54 0.9500
C55 C56 1.393(16)
C55 H55 0.9500
C56 C57 1.379(16)
C56 H56 0.9500
C57 O59 1.369(13)
C57 C58 1.425(15)
C58 H58 0.9500
O59 C60 1.376(12)
C60 C61 1.378(14)
C60 C65 1.399(14)
C61 C62 1.355(14)
C61 N66 1.437(14)
C62 C63 1.400(14)
C62 H62 0.9500
C63 C64 1.347(13)
C63 N69 1.480(13)
C64 O72 1.380(11)
C64 C65 1.386(14)
C65 H65 0.9500
N66 O68 1.211(13)
N66 O67 1.257(13)
N69 O71 1.202(11)
N69 O70 1.260(11)
O72 C73 1.393(12)
C73 C74 1.383(14)
C73 C78 1.391(13)
C74 C75 1.356(14)
C74 H74 0.9500
C75 C76 1.433(14)
C75 C79 1.517(16)
C76 C77 1.358(13)
C76 H76 0.9500
C77 C78 1.345(12)
C79 O80 1.180(14)
C79 O81 1.334(14)
O81 C82 1.447(14)
C82 C83 1.425(18)
C82 H82A 0.9900
C82 H82B 0.9900
C83 H83A 0.9800
C83 H83B 0.9800
C83 H83C 0.9800
B84 F88 1.361(15)
B84 F86 1.369(14)
B84 F85 1.372(14)
B84 F87 1.413(14)

loop_
_platon_squeeze_void_nr
_platon_squeeze_void_average_x
_platon_squeeze_void_average_y
_platon_squeeze_void_average_z
_platon_squeeze_void_volume
_platon_squeeze_void_count_electrons
_platon_squeeze_void_content
1 -0.059 0.036 0.103 348 61 ' '
2 0.057 0.536 0.397 348 61 ' '
3 0.005 0.964 0.603 348 61 ' '
4 0.051 0.464 0.897 348 61 ' '
